data_4338825
loop_
_publ_author_name
'Peter, Sebastian C.'
'Subbarao, Udumula'
'Rayaprol, Sudhindra'
'Martin, Joshua B.'
'Balasubramanian, Mahalingam'
'Malliakas, Christos D.'
'Kanatzidis, Mercouri G.'

_publ_section_title
;
 Flux Growth of Yb6.6Ir6Sn16 Having Mixed-Valent Ytterbium.
;
_journal_issue 13
_journal_name_full 'Inorganic chemistry'
_journal_page_first 6615
_journal_page_last 6623
_journal_paper_doi 10.1021/ic500204t
_journal_volume 53
_journal_year 2014
_chemical_formula_analytical 'Ir6 Sn16 Yb6.572'
_chemical_formula_moiety 'Ir6 Sn16 Yb6.572'
_chemical_formula_structural 'Ir6 Sn16 Yb6.572'
_chemical_formula_sum 'Ir6 Sn16 Yb6.572'
_chemical_formula_weight 4194.1
_chemical_name_systematic ' ?'
_space_group_IT_number 137
_symmetry_cell_setting tetragonal
_symmetry_Int_Tables_number 137
_symmetry_space_group_name_Hall '-P 4ac 2a'
_symmetry_space_group_name_H-M 'P 42/n m c :2'
_audit_creation_method 'Jana2006 Version : 10/04/2014'
_cell_angle_alpha 90
_cell_angle_beta 90
_cell_angle_gamma 90
_cell_formula_units_Z 2
_cell_length_a 9.7105(7)
_cell_length_b 9.7105(7)
_cell_length_c 13.7183(11)
_cell_measurement_reflns_used 13148
_cell_measurement_temperature 100
_cell_volume 1293.55(17)
_diffrn_ambient_temperature 100
_diffrn_detector 'image plate (34 cm diameter)'
_diffrn_detector_area_resol_mean 6.67
_diffrn_detector_type STOE
_diffrn_measured_fraction_theta_full 0.98
_diffrn_measured_fraction_theta_max 0.98
_diffrn_measurement_details ' 180 frames, detector distance = 100 mm'
_diffrn_measurement_device '2-circle goniometer'
_diffrn_measurement_device_type 'STOE IPDS 2'
_diffrn_measurement_method 'rotation method'
_diffrn_radiation_collimation '0.5 mm diameter, monocapillary'
_diffrn_radiation_monochromator 'plane graphite'
_diffrn_radiation_polarisn_norm 0
_diffrn_radiation_probe x-ray
_diffrn_radiation_type 'Mo K\a'
_diffrn_radiation_wavelength 0.71073
_diffrn_reflns_av_R_equivalents 0.0506
_diffrn_reflns_av_unetI/netI 0.0073
_diffrn_reflns_limit_h_max 13
_diffrn_reflns_limit_h_min -13
_diffrn_reflns_limit_k_max 12
_diffrn_reflns_limit_k_min -11
_diffrn_reflns_limit_l_max 18
_diffrn_reflns_limit_l_min -18
_diffrn_reflns_number 9584
_diffrn_reflns_theta_full 29.14
_diffrn_reflns_theta_max 29.14
_diffrn_reflns_theta_min 2.57
_diffrn_source 'sealed X-ray tube, 12 x 0.4 mm long-fine focus'
_diffrn_source_current 40
_diffrn_source_power 2.00
_diffrn_source_voltage 50
_exptl_absorpt_coefficient_mu 69.379
_exptl_absorpt_correction_T_max 0.1179
_exptl_absorpt_correction_T_min 0.0366
_exptl_absorpt_correction_type integration
_exptl_absorpt_process_details X-Shape2
_exptl_crystal_density_diffrn 10.7644
_exptl_crystal_F_000 3444
_exptl_crystal_size_max 0.080
_exptl_crystal_size_mid 0.061
_exptl_crystal_size_min 0.046
_refine_diff_density_max 4.35
_refine_diff_density_min -3.62
_refine_ls_extinction_coef 2200(300)
_refine_ls_extinction_method 'B-C type 1 Gaussian isotropic (Becker & Coppens, 1974)'
_refine_ls_goodness_of_fit_gt 3.11
_refine_ls_goodness_of_fit_ref 3.11
_refine_ls_number_constraints 0
_refine_ls_number_parameters 47
_refine_ls_number_reflns 949
_refine_ls_number_restraints 0
_refine_ls_R_factor_all 0.0699
_refine_ls_R_factor_gt 0.0636
_refine_ls_shift/su_max 0.0439
_refine_ls_shift/su_mean 0.0039
_refine_ls_structure_factor_coef Fsqd
_refine_ls_weighting_details w=1/(\s^2^(I)+0.0016I^2^)
_refine_ls_weighting_scheme sigma
_refine_ls_wR_factor_gt 0.1499
_refine_ls_wR_factor_ref 0.1568
_reflns_number_gt 897
_reflns_number_total 949
_reflns_threshold_expression I>2\s(I)
_cod_data_source_file ic500204t_si_001.cif
_cod_data_source_block Yb6.572Ir6Sn16
_cod_depositor_comments
;
The following automatic conversions were performed:

'_diffrn_radiation_probe' value 'X-ray' changed to 'x-ray' according
to
/usr/data/users/saulius/crontab/automatic-downloads/rss-feeds/ACS/lib/dictionaries/cif_core.dic
dictionary named 'cif_core.dic' version 2.4.2 from 2011-04-26.

Automatic conversion script
Id: cif_fix_values 2281 2013-09-26 08:29:07Z andrius 

 Adding full bibliography for 4338825.cif.
;
_cod_original_sg_symbol_Hall '-P 4ac;-2a'
_cod_original_sg_symbol_H-M 'P 42/n m c'
_cod_database_code 4338825

loop_
_space_group_symop_id
_space_group_symop_operation_xyz
1 x,y,z
2 -x+1/2,-y+1/2,z
3 -y+1/2,x,z+1/2
4 y,-x+1/2,z+1/2
5 -x,y+1/2,-z
6 x+1/2,-y,-z
7 y+1/2,x+1/2,-z+1/2
8 -y,-x,-z+1/2
9 -x,-y,-z
10 x+1/2,y+1/2,-z
11 y+1/2,-x,-z+1/2
12 -y,x+1/2,-z+1/2
13 x,-y+1/2,z
14 -x+1/2,y,z
15 -y+1/2,-x+1/2,z+1/2
16 y,x,z+1/2

loop_
_atom_site_label
_atom_site_type_symbol
_atom_site_fract_x
_atom_site_fract_y
_atom_site_fract_z
_atom_site_adp_type
_atom_site_U_iso_or_equiv
_atom_site_site_symmetry_multiplicity
_atom_site_occupancy
_atom_site_calc_flag
Yb1 Yb 0.25 0.75 0.25 Uani 0.0055(4) 2 1 d
Yb2 Yb 0.48600(14) 0.25 0.11805(9) Uani 0.00228(19) 8 1 d
Yb3 Yb 0.25 0.2874(6) 0.9819(4) Uani 0.0361(19) 8 0.393(9) d
Ir1 Ir 0.75 0.25 0.00881(8) Uani 0.0017(1) 4 1 d
Ir2 Ir 0.50885(7) 0.00885(7) 0.25 Uani 0.00197(14) 8 1 d
Sn1 Sn 0.75 0.0637(2) 0.15684(14) Uani 0.0041(3) 8 1 d
Sn2 Sn 0.57940(19) 0.4295(2) 0.92499(8) Uani 0.00511(16) 16 1 d
Sn3 Sn 0.25 0.10022(18) 0.25764(17) Uani 0.0028(2) 8 1 d

loop_
_atom_site_aniso_label
_atom_site_aniso_type_symbol
_atom_site_aniso_U_11
_atom_site_aniso_U_22
_atom_site_aniso_U_33
_atom_site_aniso_U_12
_atom_site_aniso_U_13
_atom_site_aniso_U_23
Yb1 Yb 0.0048(6) 0.0048(6) 0.0071(9) 0 0 0
Yb2 Yb 0.0020(7) 0.0014(7) 0.0034(6) 0 0.0004(4) 0
Yb3 Yb 0.048(4) 0.023(4) 0.037(4) 0 0 0.005(2)
Ir1 Ir 0.0019(7) 0.0012(7) 0.0020(7) 0 0 0
Ir2 Ir 0.0021(5) 0.0021(5) 0.0016(4) -0.0005(3) -0.0004(2) 0.0004(2)
Sn1 Sn 0.0036(5) 0.0052(5) 0.0032(8) 0 0 0.0019(4)
Sn2 Sn 0.0045(5) 0.0066(6) 0.0041(5) 0.0019(2) -0.0021(6) -0.0002(6)
Sn3 Sn 0.0024(6) 0.0026(7) 0.0033(7) 0 0 0.0020(8)

loop_
_atom_type_symbol
_atom_type_scat_dispersion_real
_atom_type_scat_dispersion_imag
_atom_type_scat_source
Ir -1.4442 7.9887 'International Tables Vol C tables 4.2.6.8 and 6.1.1.1'
Sn -0.6537 1.4246 'International Tables Vol C tables 4.2.6.8 and 6.1.1.1'
Yb -0.3850 5.5486 'International Tables Vol C tables 4.2.6.8 and 6.1.1.1'

loop_
_geom_angle_atom_site_label_1
_geom_angle_atom_site_label_2
_geom_angle_atom_site_label_3
_geom_angle_site_symmetry_1
_geom_angle_site_symmetry_3
_geom_angle
Sn2 Yb1 Sn2 3_554 4_564 90.10(4)
Sn2 Yb1 Sn2 3_554 5_656 177.94(5)
Sn2 Yb1 Sn2 3_554 6_466 89.94(4)
Sn2 Yb1 Sn2 3_554 9_666 119.94(4)
Sn2 Yb1 Sn2 3_554 10_456 119.94(4)
Sn2 Yb1 Sn2 3_554 15_564 58.36(4)
Sn2 Yb1 Sn2 3_554 16_554 61.73(4)
Sn2 Yb1 Sn3 3_554 1_565 117.75(4)
Sn2 Yb1 Sn3 3_554 2_555 59.40(4)
Sn2 Yb1 Sn3 3_554 7_555 122.31(4)
Sn2 Yb1 Sn3 3_554 8_565 60.59(4)
Sn2 Yb1 Sn2 4_564 5_656 89.94(4)
Sn2 Yb1 Sn2 4_564 6_466 177.94(5)
Sn2 Yb1 Sn2 4_564 9_666 119.94(4)
Sn2 Yb1 Sn2 4_564 10_456 119.94(4)
Sn2 Yb1 Sn2 4_564 15_564 61.73(4)
Sn2 Yb1 Sn2 4_564 16_554 58.36(4)
Sn2 Yb1 Sn3 4_564 1_565 59.40(4)
Sn2 Yb1 Sn3 4_564 2_555 117.75(4)
Sn2 Yb1 Sn3 4_564 7_555 60.59(4)
Sn2 Yb1 Sn3 4_564 8_565 122.31(4)
Sn2 Yb1 Sn2 5_656 6_466 90.10(4)
Sn2 Yb1 Sn2 5_656 9_666 61.73(4)
Sn2 Yb1 Sn2 5_656 10_456 58.36(4)
Sn2 Yb1 Sn2 5_656 15_564 119.94(4)
Sn2 Yb1 Sn2 5_656 16_554 119.94(4)
Sn2 Yb1 Sn3 5_656 1_565 60.59(4)
Sn2 Yb1 Sn3 5_656 2_555 122.31(4)
Sn2 Yb1 Sn3 5_656 7_555 59.40(4)
Sn2 Yb1 Sn3 5_656 8_565 117.75(4)
Sn2 Yb1 Sn2 6_466 9_666 58.36(4)
Sn2 Yb1 Sn2 6_466 10_456 61.73(4)
Sn2 Yb1 Sn2 6_466 15_564 119.94(4)
Sn2 Yb1 Sn2 6_466 16_554 119.94(4)
Sn2 Yb1 Sn3 6_466 1_565 122.31(4)
Sn2 Yb1 Sn3 6_466 2_555 60.59(4)
Sn2 Yb1 Sn3 6_466 7_555 117.75(4)
Sn2 Yb1 Sn3 6_466 8_565 59.40(4)
Sn2 Yb1 Sn2 9_666 10_456 90.10(4)
Sn2 Yb1 Sn2 9_666 15_564 177.94(5)
Sn2 Yb1 Sn2 9_666 16_554 89.94(4)
Sn2 Yb1 Sn3 9_666 1_565 122.31(4)
Sn2 Yb1 Sn3 9_666 2_555 60.59(4)
Sn2 Yb1 Sn3 9_666 7_555 59.40(4)
Sn2 Yb1 Sn3 9_666 8_565 117.75(4)
Sn2 Yb1 Sn2 10_456 15_564 89.94(4)
Sn2 Yb1 Sn2 10_456 16_554 177.94(5)
Sn2 Yb1 Sn3 10_456 1_565 60.59(4)
Sn2 Yb1 Sn3 10_456 2_555 122.31(4)
Sn2 Yb1 Sn3 10_456 7_555 117.75(4)
Sn2 Yb1 Sn3 10_456 8_565 59.40(4)
Sn2 Yb1 Sn2 15_564 16_554 90.10(4)
Sn2 Yb1 Sn3 15_564 1_565 59.40(4)
Sn2 Yb1 Sn3 15_564 2_555 117.75(4)
Sn2 Yb1 Sn3 15_564 7_555 122.31(4)
Sn2 Yb1 Sn3 15_564 8_565 60.59(4)
Sn2 Yb1 Sn3 16_554 1_565 117.75(4)
Sn2 Yb1 Sn3 16_554 2_555 59.40(4)
Sn2 Yb1 Sn3 16_554 7_555 60.59(4)
Sn2 Yb1 Sn3 16_554 8_565 122.31(4)
Sn3 Yb1 Sn3 1_565 2_555 176.47(6)
Sn3 Yb1 Sn3 1_565 7_555 90.0544(17)
Sn3 Yb1 Sn3 1_565 8_565 90.0544(17)
Sn3 Yb1 Sn3 2_555 7_555 90.0544(17)
Sn3 Yb1 Sn3 2_555 8_565 90.0544(17)
Sn3 Yb1 Sn3 7_555 8_565 176.47(6)
Yb3 Yb2 Yb3 1_554 2_554 14.01(15)
Yb3 Yb2 Ir1 1_554 . 110.34(10)
Yb3 Yb2 Ir2 1_554 . 122.43(11)
Yb3 Yb2 Ir2 1_554 11_565 110.11(11)
Yb3 Yb2 Sn1 1_554 . 142.55(11)
Yb3 Yb2 Sn1 1_554 2_655 130.94(11)
Yb3 Yb2 Sn1 1_554 7_545 142.35(11)
Yb3 Yb2 Sn2 1_554 1_554 69.11(10)
Yb3 Yb2 Sn2 1_554 5_646 81.47(11)
Yb3 Yb2 Sn2 1_554 9_666 67.46(11)
Yb3 Yb2 Sn2 1_554 13_554 76.84(11)
Yb3 Yb2 Sn3 1_554 . 83.35(10)
Yb3 Yb2 Sn3 1_554 2_555 77.14(10)
Yb3 Yb2 Ir1 2_554 . 110.34(10)
Yb3 Yb2 Ir2 2_554 . 110.11(11)
Yb3 Yb2 Ir2 2_554 11_565 122.43(11)
Yb3 Yb2 Sn1 2_554 . 130.94(11)
Yb3 Yb2 Sn1 2_554 2_655 142.55(11)
Yb3 Yb2 Sn1 2_554 7_545 142.35(11)
Yb3 Yb2 Sn2 2_554 1_554 76.84(11)
Yb3 Yb2 Sn2 2_554 5_646 67.46(11)
Yb3 Yb2 Sn2 2_554 9_666 81.47(11)
Yb3 Yb2 Sn2 2_554 13_554 69.11(10)
Yb3 Yb2 Sn3 2_554 . 77.14(10)
Yb3 Yb2 Sn3 2_554 2_555 83.35(10)
Ir1 Yb2 Ir2 . . 104.08(4)
Ir1 Yb2 Ir2 . 11_565 104.08(4)
Ir1 Yb2 Sn1 . . 52.34(4)
Ir1 Yb2 Sn1 . 2_655 52.34(4)
Ir1 Yb2 Sn1 . 7_545 106.58(6)
Ir1 Yb2 Sn2 . 1_554 50.00(4)
Ir1 Yb2 Sn2 . 5_646 94.44(4)
Ir1 Yb2 Sn2 . 9_666 94.44(4)
Ir1 Yb2 Sn2 . 13_554 50.00(4)
Ir1 Yb2 Sn3 . . 152.44(3)
Ir1 Yb2 Sn3 . 2_555 152.44(3)
Ir2 Yb2 Ir2 . 11_565 104.18(4)
Ir2 Yb2 Sn1 . . 52.36(4)
Ir2 Yb2 Sn1 . 2_655 106.64(5)
Ir2 Yb2 Sn1 . 7_545 52.40(2)
Ir2 Yb2 Sn2 . 1_554 152.41(5)
Ir2 Yb2 Sn2 . 5_646 50.66(2)
Ir2 Yb2 Sn2 . 9_666 152.40(5)
Ir2 Yb2 Sn2 . 13_554 92.99(3)
Ir2 Yb2 Sn3 . . 49.80(3)
Ir2 Yb2 Sn3 . 2_555 92.60(5)
Ir2 Yb2 Sn1 11_565 . 106.64(5)
Ir2 Yb2 Sn1 11_565 2_655 52.36(4)
Ir2 Yb2 Sn1 11_565 7_545 52.40(2)
Ir2 Yb2 Sn2 11_565 1_554 92.99(3)
Ir2 Yb2 Sn2 11_565 5_646 152.40(5)
Ir2 Yb2 Sn2 11_565 9_666 50.66(2)
Ir2 Yb2 Sn2 11_565 13_554 152.41(5)
Ir2 Yb2 Sn3 11_565 . 92.60(5)
Ir2 Yb2 Sn3 11_565 2_555 49.80(3)
Sn1 Yb2 Sn1 . 2_655 69.29(6)
Sn1 Yb2 Sn1 . 7_545 69.29(5)
Sn1 Yb2 Sn2 . 1_554 102.31(6)
Sn1 Yb2 Sn2 . 5_646 68.98(5)
Sn1 Yb2 Sn2 . 9_666 137.44(6)
Sn1 Yb2 Sn2 . 13_554 67.19(5)
Sn1 Yb2 Sn3 . . 102.15(4)
Sn1 Yb2 Sn3 . 2_555 135.09(6)
Sn1 Yb2 Sn1 2_655 7_545 69.29(5)
Sn1 Yb2 Sn2 2_655 1_554 67.19(5)
Sn1 Yb2 Sn2 2_655 5_646 137.44(6)
Sn1 Yb2 Sn2 2_655 9_666 68.98(5)
Sn1 Yb2 Sn2 2_655 13_554 102.31(6)
Sn1 Yb2 Sn3 2_655 . 135.09(6)
Sn1 Yb2 Sn3 2_655 2_555 102.15(4)
Sn1 Yb2 Sn2 7_545 1_554 135.63(5)
Sn1 Yb2 Sn2 7_545 5_646 102.96(3)
Sn1 Yb2 Sn2 7_545 9_666 102.96(3)
Sn1 Yb2 Sn2 7_545 13_554 135.63(5)
Sn1 Yb2 Sn3 7_545 . 66.65(5)
Sn1 Yb2 Sn3 7_545 2_555 66.65(5)
Sn2 Yb2 Sn2 1_554 5_646 114.61(5)
Sn2 Yb2 Sn2 1_554 9_666 53.00(4)
Sn2 Yb2 Sn2 1_554 13_554 63.82(5)
Sn2 Yb2 Sn3 1_554 . 152.15(6)
Sn2 Yb2 Sn3 1_554 2_555 114.91(5)
Sn2 Yb2 Sn2 5_646 9_666 148.86(6)
Sn2 Yb2 Sn2 5_646 13_554 53.00(4)
Sn2 Yb2 Sn3 5_646 . 63.12(4)
Sn2 Yb2 Sn3 5_646 2_555 113.05(5)
Sn2 Yb2 Sn2 9_666 13_554 114.61(5)
Sn2 Yb2 Sn3 9_666 . 113.05(5)
Sn2 Yb2 Sn3 9_666 2_555 63.12(4)
Sn2 Yb2 Sn3 13_554 . 114.91(5)
Sn2 Yb2 Sn3 13_554 2_555 152.15(6)
Sn3 Yb2 Sn3 . 2_555 51.93(5)
Yb2 Yb3 Yb2 1_556 2_556 100.58(18)
Yb2 Yb3 Yb3 1_556 2_555 83.0(4)
Yb2 Yb3 Sn1 1_556 5_656 117.54(12)
Yb2 Yb3 Sn2 1_556 6_467 103.53(16)
Yb2 Yb3 Sn2 1_556 9_667 59.75(8)
Yb2 Yb3 Sn3 1_556 3_555 102.93(7)
Yb2 Yb3 Sn3 1_556 4_555 151.38(15)
Yb2 Yb3 Yb3 2_556 2_555 83.0(4)
Yb2 Yb3 Sn1 2_556 5_656 117.54(12)
Yb2 Yb3 Sn2 2_556 6_467 59.75(8)
Yb2 Yb3 Sn2 2_556 9_667 103.53(16)
Yb2 Yb3 Sn3 2_556 3_555 151.38(15)
Yb2 Yb3 Sn3 2_556 4_555 102.93(7)
Yb3 Yb3 Sn1 2_555 5_656 144.7(7)
Yb3 Yb3 Sn2 2_555 6_467 142.7(4)
Yb3 Yb3 Sn2 2_555 9_667 142.7(4)
Yb3 Yb3 Sn3 2_555 3_555 83.9(6)
Yb3 Yb3 Sn3 2_555 4_555 83.9(6)
Sn1 Yb3 Sn2 5_656 6_467 64.21(10)
Sn1 Yb3 Sn2 5_656 9_667 64.21(10)
Sn1 Yb3 Sn3 5_656 3_555 64.31(11)
Sn1 Yb3 Sn3 5_656 4_555 64.31(11)
Sn2 Yb3 Sn2 6_467 9_667 57.31(10)
Sn2 Yb3 Sn3 6_467 3_555 128.38(17)
Sn2 Yb3 Sn3 6_467 4_555 102.31(11)
Sn2 Yb3 Sn3 9_667 3_555 102.31(11)
Sn2 Yb3 Sn3 9_667 4_555 128.38(17)
Sn3 Yb3 Sn3 3_555 4_555 50.31(10)
Yb2 Ir1 Yb2 . 2_655 119.38(5)
Yb2 Ir1 Sn1 . . 67.86(3)
Yb2 Ir1 Sn1 . 2_655 67.86(3)
Yb2 Ir1 Sn2 . 1_554 71.41(4)
Yb2 Ir1 Sn2 . 2_654 138.96(4)
Yb2 Ir1 Sn2 . 13_554 71.41(4)
Yb2 Ir1 Sn2 . 14_654 138.96(4)
Yb2 Ir1 Sn1 2_655 . 67.86(3)
Yb2 Ir1 Sn1 2_655 2_655 67.86(3)
Yb2 Ir1 Sn2 2_655 1_554 138.96(4)
Yb2 Ir1 Sn2 2_655 2_654 71.41(4)
Yb2 Ir1 Sn2 2_655 13_554 138.96(4)
Yb2 Ir1 Sn2 2_655 14_654 71.41(4)
Sn1 Ir1 Sn1 . 2_655 83.39(7)
Sn1 Ir1 Sn2 . 1_554 139.21(4)
Sn1 Ir1 Sn2 . 2_654 83.52(5)
Sn1 Ir1 Sn2 . 13_554 83.52(5)
Sn1 Ir1 Sn2 . 14_654 139.21(4)
Sn1 Ir1 Sn2 2_655 1_554 83.52(5)
Sn1 Ir1 Sn2 2_655 2_654 139.21(4)
Sn1 Ir1 Sn2 2_655 13_554 139.21(4)
Sn1 Ir1 Sn2 2_655 14_654 83.52(5)
Sn2 Ir1 Sn2 1_554 2_654 128.89(6)
Sn2 Ir1 Sn2 1_554 13_554 81.68(6)
Sn2 Ir1 Sn2 1_554 14_654 76.85(6)
Sn2 Ir1 Sn2 2_654 13_554 76.85(6)
Sn2 Ir1 Sn2 2_654 14_654 81.68(6)
Sn2 Ir1 Sn2 13_554 14_654 128.89(6)
Yb2 Ir2 Yb2 . 7_545 119.33(4)
Yb2 Ir2 Sn1 . . 67.88(5)
Yb2 Ir2 Sn1 . 7_545 67.79(4)
Yb2 Ir2 Sn2 . 4_554 141.45(5)
Yb2 Ir2 Sn2 . 5_646 69.78(4)
Yb2 Ir2 Sn3 . . 72.01(5)
Yb2 Ir2 Sn3 . 7_545 138.10(5)
Yb2 Ir2 Sn1 7_545 . 67.79(4)
Yb2 Ir2 Sn1 7_545 7_545 67.88(5)
Yb2 Ir2 Sn2 7_545 4_554 69.78(4)
Yb2 Ir2 Sn2 7_545 5_646 141.45(5)
Yb2 Ir2 Sn3 7_545 . 138.10(5)
Yb2 Ir2 Sn3 7_545 7_545 72.01(5)
Sn1 Ir2 Sn1 . 7_545 83.32(7)
Sn1 Ir2 Sn2 . 4_554 137.36(6)
Sn1 Ir2 Sn2 . 5_646 84.85(5)
Sn1 Ir2 Sn3 . . 139.86(6)
Sn1 Ir2 Sn3 . 7_545 83.09(6)
Sn1 Ir2 Sn2 7_545 4_554 84.85(5)
Sn1 Ir2 Sn2 7_545 5_646 137.36(6)
Sn1 Ir2 Sn3 7_545 . 83.09(6)
Sn1 Ir2 Sn3 7_545 7_545 139.86(6)
Sn2 Ir2 Sn2 4_554 5_646 128.79(6)
Sn2 Ir2 Sn3 4_554 . 78.40(6)
Sn2 Ir2 Sn3 4_554 7_545 80.12(6)
Sn2 Ir2 Sn3 5_646 . 80.12(6)
Sn2 Ir2 Sn3 5_646 7_545 78.40(6)
Sn3 Ir2 Sn3 . 7_545 128.93(6)
Yb2 Sn1 Yb2 . 2_655 107.32(7)
Yb2 Sn1 Yb2 . 7_545 107.30(5)
Yb2 Sn1 Yb3 . 5_646 111.53(7)
Yb2 Sn1 Ir1 . . 59.80(4)
Yb2 Sn1 Ir2 . . 59.76(3)
Yb2 Sn1 Ir2 . 12_645 152.04(8)
Yb2 Sn1 Yb2 2_655 7_545 107.30(5)
Yb2 Sn1 Yb3 2_655 5_646 111.53(7)
Yb2 Sn1 Ir1 2_655 . 59.80(4)
Yb2 Sn1 Ir2 2_655 . 152.04(8)
Yb2 Sn1 Ir2 2_655 12_645 59.76(3)
Yb2 Sn1 Yb3 7_545 5_646 111.62(12)
Yb2 Sn1 Ir1 7_545 . 152.03(9)
Yb2 Sn1 Ir2 7_545 . 59.81(4)
Yb2 Sn1 Ir2 7_545 12_645 59.81(4)
Yb3 Sn1 Ir1 5_646 . 96.35(12)
Yb3 Sn1 Ir2 5_646 . 96.44(7)
Yb3 Sn1 Ir2 5_646 12_645 96.44(7)
Ir1 Sn1 Ir2 . . 118.75(4)
Ir1 Sn1 Ir2 . 12_645 118.75(4)
Ir2 Sn1 Ir2 . 12_645 118.81(7)
Yb1 Sn2 Yb2 3_655 1_556 115.49(6)
Yb1 Sn2 Yb2 3_655 5_656 117.45(5)
Yb1 Sn2 Yb3 3_655 6_567 115.83(8)
Yb1 Sn2 Ir1 3_655 1_556 70.51(5)
Yb1 Sn2 Ir2 3_655 3_555 70.64(3)
Yb1 Sn2 Sn2 3_655 9_667 176.56(8)
Yb1 Sn2 Sn2 3_655 13_555 59.14(4)
Yb1 Sn2 Sn2 3_655 14_655 60.82(4)
Yb1 Sn2 Sn3 3_655 3_555 60.37(4)
Yb1 Sn2 Sn3 3_655 5_656 59.77(4)
Yb2 Sn2 Yb2 1_556 5_656 127.00(6)
Yb2 Sn2 Yb3 1_556 6_567 104.80(10)
Yb2 Sn2 Ir1 1_556 1_556 58.59(4)
Yb2 Sn2 Ir2 1_556 3_555 142.04(7)
Yb2 Sn2 Sn2 1_556 9_667 62.32(4)
Yb2 Sn2 Sn2 1_556 13_555 58.09(4)
Yb2 Sn2 Sn2 1_556 14_655 105.96(6)
Yb2 Sn2 Sn3 1_556 3_555 97.55(6)
Yb2 Sn2 Sn3 1_556 5_656 167.09(7)
Yb2 Sn2 Yb3 5_656 6_567 52.80(8)
Yb2 Sn2 Ir1 5_656 1_556 146.20(7)
Yb2 Sn2 Ir2 5_656 3_555 59.55(4)
Yb2 Sn2 Sn2 5_656 9_667 64.68(6)
Yb2 Sn2 Sn2 5_656 13_555 164.43(6)
Yb2 Sn2 Sn2 5_656 14_655 101.34(7)
Yb2 Sn2 Sn3 5_656 3_555 105.79(5)
Yb2 Sn2 Sn3 5_656 5_656 59.73(5)
Yb3 Sn2 Ir1 6_567 1_556 93.60(9)
Yb3 Sn2 Ir2 6_567 3_555 104.93(11)
Yb3 Sn2 Sn2 6_567 9_667 67.58(8)
Yb3 Sn2 Sn2 6_567 13_555 142.73(9)
Yb3 Sn2 Sn2 6_567 14_655 61.34(6)
Yb3 Sn2 Sn3 6_567 3_555 155.78(11)
Yb3 Sn2 Sn3 6_567 5_656 69.76(10)
Ir1 Sn2 Ir2 1_556 3_555 141.09(7)
Ir1 Sn2 Sn2 1_556 9_667 109.36(5)
Ir1 Sn2 Sn2 1_556 13_555 49.16(4)
Ir1 Sn2 Sn2 1_556 14_655 51.57(4)
Ir1 Sn2 Sn3 1_556 3_555 106.10(6)
Ir1 Sn2 Sn3 1_556 5_656 109.32(6)
Ir2 Sn2 Sn2 3_555 9_667 109.30(7)
Ir2 Sn2 Sn2 3_555 13_555 106.82(5)
Ir2 Sn2 Sn2 3_555 14_655 108.77(5)
Ir2 Sn2 Sn3 3_555 3_555 50.86(4)
Ir2 Sn2 Sn3 3_555 5_656 50.00(4)
Sn2 Sn2 Sn2 9_667 13_555 118.03(7)
Sn2 Sn2 Sn2 9_667 14_655 121.96(7)
Sn2 Sn2 Sn3 9_667 3_555 116.77(8)
Sn2 Sn2 Sn3 9_667 5_656 122.99(8)
Sn2 Sn2 Sn2 13_555 14_655 90.00(6)
Sn2 Sn2 Sn3 13_555 3_555 58.84(4)
Sn2 Sn2 Sn3 13_555 5_656 118.89(6)
Sn2 Sn2 Sn3 14_655 3_555 121.18(6)
Sn2 Sn2 Sn3 14_655 5_656 61.13(4)
Sn3 Sn2 Sn3 3_555 5_656 90.13(5)
Yb1 Sn3 Yb2 1_545 . 114.83(5)
Yb1 Sn3 Yb2 1_545 2_555 114.83(5)
Yb1 Sn3 Yb3 1_545 3_554 116.91(8)
Yb1 Sn3 Yb3 1_545 4_554 116.91(8)
Yb1 Sn3 Ir2 1_545 . 70.51(4)
Yb1 Sn3 Ir2 1_545 12_545 70.51(4)
Yb1 Sn3 Sn2 1_545 4_554 60.23(4)
Yb1 Sn3 Sn2 1_545 5_646 59.64(4)
Yb1 Sn3 Sn2 1_545 10_446 59.64(4)
Yb1 Sn3 Sn2 1_545 15_554 60.23(4)
Yb1 Sn3 Sn3 1_545 2_555 178.23(10)
Yb2 Sn3 Yb2 . 2_555 87.24(6)
Yb2 Sn3 Yb3 . 3_554 113.91(8)
Yb2 Sn3 Yb3 . 4_554 105.00(9)
Yb2 Sn3 Ir2 . . 58.19(3)
Yb2 Sn3 Ir2 . 12_545 140.63(8)
Yb2 Sn3 Sn2 . 4_554 105.22(4)
Yb2 Sn3 Sn2 . 5_646 57.14(4)
Yb2 Sn3 Sn2 . 10_446 97.11(7)
Yb2 Sn3 Sn2 . 15_554 167.53(6)
Yb2 Sn3 Sn3 . 2_555 64.03(5)
Yb2 Sn3 Yb3 2_555 3_554 105.00(9)
Yb2 Sn3 Yb3 2_555 4_554 113.91(8)
Yb2 Sn3 Ir2 2_555 . 140.63(8)
Yb2 Sn3 Ir2 2_555 12_545 58.19(3)
Yb2 Sn3 Sn2 2_555 4_554 167.53(6)
Yb2 Sn3 Sn2 2_555 5_646 97.11(7)
Yb2 Sn3 Sn2 2_555 10_446 57.14(4)
Yb2 Sn3 Sn2 2_555 15_554 105.22(4)
Yb2 Sn3 Sn3 2_555 2_555 64.03(5)
Yb3 Sn3 Yb3 3_554 4_554 12.19(13)
Yb3 Sn3 Ir2 3_554 . 106.07(11)
Yb3 Sn3 Ir2 3_554 12_545 94.40(10)
Yb3 Sn3 Sn2 3_554 4_554 70.27(9)
Yb3 Sn3 Sn2 3_554 5_646 155.94(10)
Yb3 Sn3 Sn2 3_554 10_446 144.15(10)
Yb3 Sn3 Sn2 3_554 15_554 63.42(7)
Yb3 Sn3 Sn3 3_554 2_555 64.85(7)
Yb3 Sn3 Ir2 4_554 . 94.40(10)
Yb3 Sn3 Ir2 4_554 12_545 106.07(11)
Yb3 Sn3 Sn2 4_554 4_554 63.42(7)
Yb3 Sn3 Sn2 4_554 5_646 144.15(10)
Yb3 Sn3 Sn2 4_554 10_446 155.94(10)
Yb3 Sn3 Sn2 4_554 15_554 70.27(9)
Yb3 Sn3 Sn3 4_554 2_555 64.85(7)
Ir2 Sn3 Ir2 . 12_545 140.87(8)
Ir2 Sn3 Sn2 . 4_554 50.74(4)
Ir2 Sn3 Sn2 . 5_646 49.88(4)
Ir2 Sn3 Sn2 . 10_446 105.40(7)
Ir2 Sn3 Sn2 . 15_554 110.00(7)
Ir2 Sn3 Sn3 . 2_555 109.43(4)
Ir2 Sn3 Sn2 12_545 4_554 110.00(7)
Ir2 Sn3 Sn2 12_545 5_646 105.40(7)
Ir2 Sn3 Sn2 12_545 10_446 49.88(4)
Ir2 Sn3 Sn2 12_545 15_554 50.74(4)
Ir2 Sn3 Sn3 12_545 2_555 109.43(4)
Sn2 Sn3 Sn2 4_554 5_646 89.87(5)
Sn2 Sn3 Sn2 4_554 10_446 119.82(7)
Sn2 Sn3 Sn2 4_554 15_554 62.31(6)
Sn2 Sn3 Sn3 4_554 2_555 121.18(8)
Sn2 Sn3 Sn2 5_646 10_446 57.75(5)
Sn2 Sn3 Sn2 5_646 15_554 119.82(7)
Sn2 Sn3 Sn3 5_646 2_555 118.89(8)
Sn2 Sn3 Sn2 10_446 15_554 89.87(5)
Sn2 Sn3 Sn3 10_446 2_555 118.89(8)
Sn2 Sn3 Sn3 15_554 2_555 121.18(8)

loop_
_geom_bond_atom_site_label_1
_geom_bond_atom_site_label_2
_geom_bond_site_symmetry_2
_geom_bond_distance
Yb1 Sn2 3_554 3.3978(16)
Yb1 Sn2 4_564 3.3978(16)
Yb1 Sn2 5_656 3.3979(16)
Yb1 Sn2 6_466 3.3979(16)
Yb1 Sn2 9_666 3.3979(16)
Yb1 Sn2 10_456 3.3979(16)
Yb1 Sn2 15_564 3.3978(16)
Yb1 Sn2 16_554 3.3978(16)
Yb1 Sn3 1_565 3.4024(19)
Yb1 Sn3 2_555 3.4024(19)
Yb1 Sn3 7_555 3.4024(19)
Yb1 Sn3 8_565 3.4024(19)
Yb2 Yb3 1_554 2.979(4)
Yb2 Yb3 2_554 2.979(4)
Yb2 Ir1 . 2.9695(15)
Yb2 Ir2 . 2.9681(9)
Yb2 Ir2 11_565 2.9681(9)
Yb2 Sn1 . 3.1825(18)
Yb2 Sn1 2_655 3.1825(18)
Yb2 Sn1 7_545 3.179(2)
Yb2 Sn2 1_554 3.2978(18)
Yb2 Sn2 5_646 3.231(2)
Yb2 Sn2 9_666 3.231(2)
Yb2 Sn2 13_554 3.2978(18)
Yb2 Sn3 . 3.322(2)
Yb2 Sn3 2_555 3.322(2)
Yb3 Yb3 2_555 0.727(8)
Yb3 Sn1 5_656 3.289(6)
Yb3 Sn2 6_467 3.454(5)
Yb3 Sn2 9_667 3.454(5)
Yb3 Sn3 3_555 3.422(6)
Yb3 Sn3 4_555 3.422(6)
Ir1 Sn1 . 2.720(2)
Ir1 Sn1 2_655 2.720(2)
Ir1 Sn2 1_554 2.6655(19)
Ir1 Sn2 2_654 2.6655(19)
Ir1 Sn2 13_554 2.6655(19)
Ir1 Sn2 14_654 2.6655(19)
Ir2 Sn1 . 2.7204(12)
Ir2 Sn1 7_545 2.7204(12)
Ir2 Sn2 4_554 2.6628(14)
Ir2 Sn2 5_646 2.6628(14)
Ir2 Sn3 . 2.6676(10)
Ir2 Sn3 7_545 2.6676(10)
Sn2 Sn2 9_667 2.913(2)
Sn2 Sn2 13_555 3.486(3)
Sn2 Sn2 14_655 3.313(3)
Sn2 Sn3 3_555 3.369(2)
Sn2 Sn3 5_656 3.431(2)
Sn3 Sn3 2_555 2.909(3)
